data_9015543
loop_
_publ_author_name
'West, C.'

_publ_section_title
;
 The Crystal Structures of Some Alkali Hydrosulfides and Monosulfides.
 _cod_database_code 1010252
;
_journal_name_full 'Zeitschrift fur Kristallographie'
_journal_page_first 97
_journal_page_last 115
_journal_volume 88
_journal_year 1934
_chemical_formula_sum 'Rb S'
_space_group_IT_number 166
_symmetry_space_group_name_Hall '-P 3* 2'
_symmetry_space_group_name_H-M 'R -3 m :R'
_cell_angle_alpha 69.33
_cell_angle_beta 69.33
_cell_angle_gamma 69.33
_cell_length_a 4.53
_cell_length_b 4.53
_cell_length_c 4.53
_cell_formula_units_Z 1
_cell_volume 78.559
_database_code_amcsd 0017183
_exptl_crystal_density_diffrn 2.484
_cod_duplicate_entry 1010252
_cod_original_sg_symbol_H-M 'R -3 m'
_cod_database_code 9015543
_amcsd_formula_title 'H Rb S'

loop_
_space_group_symop_operation_xyz
x,y,z
-x,-z,-y
-z,-x,-y
y,x,z
y,z,x
-z,-y,-x
-x,-y,-z
x,z,y
z,x,y
-y,-x,-z
-y,-z,-x
z,y,x

loop_
_atom_site_label
_atom_site_fract_x
_atom_site_fract_y
_atom_site_fract_z
Rb1 0.00000 0.00000 0.00000
S1 0.50000 0.50000 0.50000

loop_
_cod_related_entry_id
_cod_related_entry_database
_cod_related_entry_code
1 AMCSD 0017183
